data_2019512
loop_
_publ_author_name
'Linden, Anthony'
'Zhou, Yuehui'
'Heimgartner, Heinz'

_publ_section_title
;
 Intra- and intermolecular Se&#x00B7;&#x00B7;&#x00B7;<i>X</i> (<i>X</i> =
 Se, O) interactions in selenium-containing heterocycles:
 3-benzoylimino-5-(morpholin-4-yl)-1,2,4-diselenazole
;
_journal_coeditor_code KY3053
_journal_issue 5
_journal_name_full 'Acta Crystallographica Section C'
_journal_page_first 482
_journal_page_last 487
_journal_paper_doi 10.1107/S2053229614008237
_journal_volume 70
_journal_year 2014
_chemical_formula_iupac 'C13 H13 N3 O2 Se2'
_chemical_formula_moiety 'C13 H13 N3 O2 Se2'
_chemical_formula_sum 'C13 H13 N3 O2 Se2'
_chemical_formula_weight 401.18
_chemical_name_common
;
3-Benzoylimino-5-(morpholin-4-yl)-1,2,4-diselenazole
;
_chemical_name_systematic
;
<i>N</i>-[5-(morpholin-4-yl)-3<i>H</i>-1,2,4-diselenazol-3-ylidene]benzamide
;
_space_group_crystal_system monoclinic
_space_group_IT_number 14
_space_group_name_Hall '-P 2ybc'
_space_group_name_H-M_alt 'P 1 21/c 1'
_symmetry_space_group_name_Hall '-P 2ybc'
_symmetry_space_group_name_H-M 'P 1 21/c 1'
_atom_sites_solution_hydrogens geom
_audit_creation_method SHELXL2013
_cell_angle_alpha 90
_cell_angle_beta 95.76(3)
_cell_angle_gamma 90
_cell_formula_units_Z 4
_cell_length_a 13.923(5)
_cell_length_b 6.807(4)
_cell_length_c 15.166(5)
_cell_measurement_reflns_used 25
_cell_measurement_temperature 160(2)
_cell_measurement_theta_max 39.9
_cell_measurement_theta_min 39.4
_cell_volume 1430.1(11)
_computing_cell_refinement
;
MSC/AFC Diffractometer Control Software (Molecular Structure Corporation,
1991)
;
_computing_data_collection
;
MSC/AFC Diffractometer Control Software (Molecular Structure Corporation,
1991)
;
_computing_data_reduction 'TEXSAN (Molecular Structure Corporation, 1999)'
_computing_molecular_graphics
;
ORTEPII (Johnson, 1976) and Mercury (Macrae <i>et al.</i>, 2008)
;
_computing_publication_material
;
SHELXL2013 (Sheldrick, 2013), publCIF (Westrip, 2010) and PLATON
(Spek, 2009)'
;
_computing_structure_refinement 'SHELXL2013 (Sheldrick, 2013)'
_computing_structure_solution 'SHELXS97 (Sheldrick, 2008)'
_diffrn_ambient_temperature 160(2)
_diffrn_measured_fraction_theta_full 1.000
_diffrn_measured_fraction_theta_max 0.995
_diffrn_measurement_device_type 'Rigaku AFC-5R'
_diffrn_measurement_method \w/2\q
_diffrn_radiation_monochromator graphite
_diffrn_radiation_source 'Rigaku rotating anode generator'
_diffrn_radiation_type MoK\a
_diffrn_radiation_wavelength 0.71073
_diffrn_reflns_av_R_equivalents 0.0234
_diffrn_reflns_limit_h_max 18
_diffrn_reflns_limit_h_min 0
_diffrn_reflns_limit_k_max 8
_diffrn_reflns_limit_k_min 0
_diffrn_reflns_limit_l_max 19
_diffrn_reflns_limit_l_min -19
_diffrn_reflns_number 3406
_diffrn_reflns_theta_full 25.242
_diffrn_reflns_theta_max 27.515
_diffrn_reflns_theta_min 2.700
_diffrn_standards_decay_% 0
_diffrn_standards_interval_count 150
_diffrn_standards_number 3
_exptl_absorpt_coefficient_mu 5.175
_exptl_absorpt_correction_T_max 0.415
_exptl_absorpt_correction_T_min 0.183
_exptl_absorpt_correction_type psi-scan
_exptl_absorpt_process_details '(North <i>et al.</i>, 1968)'
_exptl_crystal_colour orange-yellow
_exptl_crystal_density_diffrn 1.863
_exptl_crystal_density_method 'not measured'
_exptl_crystal_description prism
_exptl_crystal_F_000 784
_exptl_crystal_size_max 0.50
_exptl_crystal_size_mid 0.42
_exptl_crystal_size_min 0.17
_refine_diff_density_max 0.595
_refine_diff_density_min -0.466
_refine_ls_extinction_method none
_refine_ls_goodness_of_fit_ref 1.022
_refine_ls_hydrogen_treatment constr
_refine_ls_matrix_type full
_refine_ls_number_parameters 181
_refine_ls_number_reflns 3275
_refine_ls_number_restraints 0
_refine_ls_restrained_S_all 1.022
_refine_ls_R_factor_all 0.0930
_refine_ls_R_factor_gt 0.0377
_refine_ls_shift/su_max 0.001
_refine_ls_shift/su_mean 0.000
_refine_ls_structure_factor_coef Fsqd
_refine_ls_weighting_details 'w = 1/[\s^2^(Fo^2^)+(0.0358P)^2^+0.7378P] where P=(Fo^2^+2Fc^2^)/3'
_refine_ls_weighting_scheme calc
_refine_ls_wR_factor_gt 0.0800
_refine_ls_wR_factor_ref 0.0919
_reflns_number_gt 2135
_reflns_number_total 3275
_reflns_threshold_expression I>2\s(I)
_cod_data_source_file ky3053sup1.cif
_cod_data_source_block I
_cod_depositor_comments 'Adding full bibliography for 2019512.cif.'
_cod_original_cell_volume 1430.0(10)
_cod_database_code 2019512
_cod_database_fobs_code 2019512
_shelx_space_group_comment
;
The symmetry employed for this shelxl refinement is uniquely defined
by the following loop, which should always be used as a source of
symmetry information in preference to the above space-group names.
They are only intended as comments.
;
_shelxl_version_number .2013

loop_
_space_group_symop_operation_xyz
'x, y, z'
'-x, y+1/2, -z+1/2'
'-x, -y, -z'
'x, -y-1/2, z-1/2'

loop_
_atom_site_type_symbol
_atom_site_label
_atom_site_fract_x
_atom_site_fract_y
_atom_site_fract_z
_atom_site_U_iso_or_equiv
_atom_site_adp_type
_atom_site_calc_flag
_atom_site_occupancy
Se Se1 0.41226(3) 0.77208(7) 0.27089(3) 0.03025(14) Uani d 1
Se Se2 0.35195(3) 1.02891(7) 0.17399(3) 0.03072(14) Uani d 1
O O1 0.4278(2) 0.5025(5) 0.3629(2) 0.0355(8) Uani d 1
O O2 -0.0084(3) 1.2703(6) 0.0983(3) 0.0597(12) Uani d 1
N N1 0.2661(3) 0.5080(5) 0.3114(2) 0.0260(8) Uani d 1
N N2 0.2102(3) 0.7635(6) 0.2209(2) 0.0255(8) Uani d 1
N N3 0.1511(3) 1.0215(6) 0.1360(3) 0.0318(9) Uani d 1
C C1 0.3447(3) 0.4306(7) 0.3593(3) 0.0256(10) Uani d 1
C C2 0.2829(3) 0.6698(6) 0.2675(3) 0.0235(10) Uani d 1
C C3 0.2257(3) 0.9274(7) 0.1786(3) 0.0265(10) Uani d 1
C C4 0.1594(3) 1.2028(8) 0.0852(3) 0.0383(13) Uani d 1
H H41 0.1490 1.1733 0.0210 0.046 Uiso calc 1
H H42 0.2252 1.2575 0.0980 0.046 Uiso calc 1
C C5 0.0866(4) 1.3510(8) 0.1088(4) 0.0486(15) Uani d 1
H H51 0.1024 1.3934 0.1710 0.058 Uiso calc 1
H H52 0.0893 1.4679 0.0703 0.058 Uiso calc 1
C C6 -0.0154(4) 1.1014(8) 0.1531(4) 0.0474(15) Uani d 1
H H61 -0.0824 1.0508 0.1456 0.057 Uiso calc 1
H H62 -0.0003 1.1392 0.2160 0.057 Uiso calc 1
C C7 0.0522(3) 0.9433(7) 0.1304(3) 0.0307(11) Uani d 1
H H71 0.0494 0.8320 0.1721 0.037 Uiso calc 1
H H72 0.0330 0.8946 0.0697 0.037 Uiso calc 1
C C8 0.3276(3) 0.2498(6) 0.4102(3) 0.0250(10) Uani d 1
C C9 0.2463(3) 0.1331(7) 0.3891(3) 0.0284(10) Uani d 1
H H9 0.1993 0.1728 0.3428 0.034 Uiso calc 1
C C10 0.2326(4) -0.0374(7) 0.4338(3) 0.0356(12) Uani d 1
H H10 0.1776 -0.1168 0.4176 0.043 Uiso calc 1
C C11 0.2993(4) -0.0935(8) 0.5025(3) 0.0400(13) Uani d 1
H H11 0.2896 -0.2112 0.5340 0.048 Uiso calc 1
C C12 0.3807(4) 0.0205(8) 0.5261(3) 0.0377(12) Uani d 1
H H12 0.4262 -0.0190 0.5736 0.045 Uiso calc 1
C C13 0.3952(3) 0.1921(7) 0.4799(3) 0.0305(11) Uani d 1
H H13 0.4508 0.2702 0.4956 0.037 Uiso calc 1

loop_
_atom_site_aniso_label
_atom_site_aniso_U_11
_atom_site_aniso_U_22
_atom_site_aniso_U_33
_atom_site_aniso_U_12
_atom_site_aniso_U_13
_atom_site_aniso_U_23
Se1 0.0177(2) 0.0341(3) 0.0387(3) -0.0006(2) 0.00180(19) 0.0044(2)
Se2 0.0211(2) 0.0347(3) 0.0366(3) -0.0040(2) 0.0040(2) 0.0071(2)
O1 0.0230(17) 0.037(2) 0.045(2) 0.0007(15) 0.0002(15) 0.0096(16)
O2 0.026(2) 0.045(2) 0.110(4) 0.0092(18) 0.015(2) 0.017(2)
N1 0.024(2) 0.021(2) 0.033(2) -0.0003(16) 0.0030(17) 0.0031(17)
N2 0.0198(18) 0.030(2) 0.027(2) 0.0012(17) 0.0042(16) 0.0014(17)
N3 0.0200(19) 0.038(2) 0.037(2) -0.0039(18) 0.0002(17) 0.0134(19)
C1 0.024(2) 0.030(3) 0.023(2) 0.004(2) 0.0034(19) -0.002(2)
C2 0.019(2) 0.027(2) 0.025(2) -0.0002(18) 0.0050(18) -0.0047(19)
C3 0.021(2) 0.034(3) 0.025(2) -0.003(2) 0.0065(19) -0.002(2)
C4 0.025(3) 0.044(3) 0.047(3) 0.000(2) 0.007(2) 0.020(3)
C5 0.039(3) 0.031(3) 0.078(4) -0.003(2) 0.015(3) 0.003(3)
C6 0.034(3) 0.050(3) 0.062(4) -0.003(3) 0.020(3) 0.005(3)
C7 0.019(2) 0.040(3) 0.033(3) -0.001(2) 0.001(2) 0.008(2)
C8 0.025(2) 0.029(3) 0.021(2) 0.006(2) 0.0061(18) -0.004(2)
C9 0.030(3) 0.029(2) 0.026(2) 0.003(2) 0.004(2) -0.006(2)
C10 0.039(3) 0.029(3) 0.040(3) -0.002(2) 0.012(2) -0.008(2)
C11 0.048(3) 0.039(3) 0.037(3) 0.012(3) 0.022(3) 0.006(2)
C12 0.037(3) 0.047(3) 0.030(3) 0.014(3) 0.008(2) 0.006(2)
C13 0.026(2) 0.035(3) 0.032(3) 0.007(2) 0.006(2) -0.002(2)

loop_
_atom_type_symbol
_atom_type_description
_atom_type_scat_dispersion_real
_atom_type_scat_dispersion_imag
_atom_type_scat_source
C C 0.0033 0.0016 'International Tables Vol C Tables 4.2.6.8 and 6.1.1.4'
H H 0.0000 0.0000 'International Tables Vol C Tables 4.2.6.8 and 6.1.1.4'
N N 0.0061 0.0033 'International Tables Vol C Tables 4.2.6.8 and 6.1.1.4'
O O 0.0106 0.0060 'International Tables Vol C Tables 4.2.6.8 and 6.1.1.4'
Se Se -0.0929 2.2259 'International Tables Vol C Tables 4.2.6.8 and 6.1.1.4'

loop_
_geom_angle_atom_site_label_1
_geom_angle_atom_site_label_2
_geom_angle_atom_site_label_3
_geom_angle
_geom_angle_publ_flag
Se2 Se1 O1 164.75(8) yes
Se2 Se1 C2 88.74(14) yes
O1 Se1 C2 76.05(16) yes
Se1 Se2 C3 88.90(15) yes
C1 O1 Se1 104.8(3) yes
C5 O2 C6 111.2(4) ?
C2 N1 C1 114.8(4) ?
C3 N2 C2 120.6(4) ?
C3 N3 C4 124.1(4) ?
C3 N3 C7 122.3(4) ?
C4 N3 C7 113.5(4) ?
O1 C1 N1 124.3(4) ?
O1 C1 C8 119.8(4) ?
N1 C1 C8 115.9(4) ?
N1 C2 N2 120.1(4) ?
N1 C2 Se1 120.0(3) ?
N2 C2 Se1 119.9(3) ?
N2 C3 N3 119.1(4) ?
N2 C3 Se2 121.7(3) ?
N3 C3 Se2 119.2(3) ?
N3 C4 C5 110.5(4) ?
N3 C4 H41 109.5 ?
C5 C4 H41 109.5 ?
N3 C4 H42 109.5 ?
C5 C4 H42 109.5 ?
H41 C4 H42 108.1 ?
O2 C5 C4 110.9(4) ?
O2 C5 H51 109.5 ?
C4 C5 H51 109.5 ?
O2 C5 H52 109.5 ?
C4 C5 H52 109.5 ?
H51 C5 H52 108.1 ?
O2 C6 C7 111.4(4) ?
O2 C6 H61 109.3 ?
C7 C6 H61 109.3 ?
O2 C6 H62 109.3 ?
C7 C6 H62 109.3 ?
H61 C6 H62 108.0 ?
N3 C7 C6 109.5(4) ?
N3 C7 H71 109.8 ?
C6 C7 H71 109.8 ?
N3 C7 H72 109.8 ?
C6 C7 H72 109.8 ?
H71 C7 H72 108.2 ?
C9 C8 C13 118.8(4) ?
C9 C8 C1 121.5(4) ?
C13 C8 C1 119.6(4) ?
C10 C9 C8 121.4(5) ?
C10 C9 H9 119.3 ?
C8 C9 H9 119.3 ?
C9 C10 C11 119.6(5) ?
C9 C10 H10 120.2 ?
C11 C10 H10 120.2 ?
C10 C11 C12 120.6(5) ?
C10 C11 H11 119.7 ?
C12 C11 H11 119.7 ?
C13 C12 C11 119.8(5) ?
C13 C12 H12 120.1 ?
C11 C12 H12 120.1 ?
C12 C13 C8 119.8(5) ?
C12 C13 H13 120.1 ?
C8 C13 H13 120.1 ?

loop_
_geom_bond_atom_site_label_1
_geom_bond_atom_site_label_2
_geom_bond_distance
_geom_bond_publ_flag
Se1 Se2 2.3818(11) yes
Se1 C2 1.926(4) yes
Se1 O1 2.302(3) yes
Se2 C3 1.897(4) yes
O1 C1 1.252(5) yes
O2 C5 1.427(6) ?
O2 C6 1.428(6) ?
N1 C1 1.358(6) yes
N1 C2 1.320(5) yes
N2 C2 1.337(5) yes
N2 C3 1.316(6) yes
N3 C3 1.331(6) yes
N3 C4 1.465(6) ?
N3 C7 1.470(6) ?
C1 C8 1.485(6) ?
C4 C5 1.499(7) ?
C4 H41 0.9900 ?
C4 H42 0.9900 ?
C5 H51 0.9900 ?
C5 H52 0.9900 ?
C6 C7 1.492(7) ?
C6 H61 0.9900 ?
C6 H62 0.9900 ?
C7 H71 0.9900 ?
C7 H72 0.9900 ?
C8 C9 1.393(6) ?
C8 C13 1.400(6) ?
C9 C10 1.366(6) ?
C9 H9 0.9500 ?
C10 C11 1.378(7) ?
C10 H10 0.9500 ?
C11 C12 1.390(8) ?
C11 H11 0.9500 ?
C12 C13 1.387(7) ?
C12 H12 0.9500 ?
C13 H13 0.9500 ?

loop_
_geom_torsion_atom_site_label_1
_geom_torsion_atom_site_label_2
_geom_torsion_atom_site_label_3
_geom_torsion_atom_site_label_4
_geom_torsion
Se1 O1 C1 N1 -1.4(5)
Se1 O1 C1 C8 178.9(3)
C2 N1 C1 O1 -0.3(6)
C2 N1 C1 C8 179.3(4)
C1 N1 C2 N2 -177.3(4)
C1 N1 C2 Se1 2.5(5)
C3 N2 C2 N1 178.4(4)
C3 N2 C2 Se1 -1.3(5)
C2 N2 C3 N3 -177.1(4)
C2 N2 C3 Se2 4.7(6)
C4 N3 C3 N2 -178.8(4)
C7 N3 C3 N2 -3.3(7)
C4 N3 C3 Se2 -0.5(6)
C7 N3 C3 Se2 174.9(3)
Se1 Se2 C3 N2 -4.6(4)
Se1 Se2 C3 N3 177.2(4)
C3 N3 C4 C5 -132.6(5)
C7 N3 C4 C5 51.6(6)
C6 O2 C5 C4 59.3(6)
N3 C4 C5 O2 -54.2(6)
C5 O2 C6 C7 -60.4(6)
C3 N3 C7 C6 132.3(5)
C4 N3 C7 C6 -51.9(5)
O2 C6 C7 N3 55.4(6)
O1 C1 C8 C9 -160.8(4)
N1 C1 C8 C9 19.5(6)
O1 C1 C8 C13 18.0(6)
N1 C1 C8 C13 -161.7(4)
C13 C8 C9 C10 -1.4(6)
C1 C8 C9 C10 177.4(4)
C8 C9 C10 C11 1.5(7)
C9 C10 C11 C12 -0.7(7)
C10 C11 C12 C13 -0.2(7)
C11 C12 C13 C8 0.3(7)
C9 C8 C13 C12 0.5(6)
C1 C8 C13 C12 -178.3(4)
